data_4078062
loop_
_publ_author_name
'Blasberg, Florian'
'Bolte, Michael'
'Lerner, Hans-Wolfram'
'Wagner, Matthias'

_publ_section_title
;
 Mononuclear (O,O&#x2032; orN,N&#x2032;) and Heterodinuclear (O,O&#x2032;
 andN,N&#x2032;) Transition-Metal Complexes ofortho-Quinoid
 Bis(pyrazol-1-yl)methane Ligands
;
_journal_issue 8
_journal_name_full Organometallics
_journal_page_first 3213
_journal_paper_doi 10.1021/om3000746
_journal_volume 31
_journal_year 2012
_chemical_formula_moiety 'C31 H40 N4 O2 Ru'
_chemical_formula_sum 'C31 H40 N4 O2 Ru'
_chemical_formula_weight 601.74
_chemical_name_systematic ?
_space_group_IT_number 14
_symmetry_cell_setting monoclinic
_symmetry_space_group_name_Hall '-P 2ybc'
_symmetry_space_group_name_H-M 'P 1 21/c 1'
_atom_sites_solution_hydrogens geom
_atom_sites_solution_primary direct
_atom_sites_solution_secondary difmap
_audit_creation_method SHELXL-97
_cell_angle_alpha 90.00
_cell_angle_beta 94.787(13)
_cell_angle_gamma 90.00
_cell_formula_units_Z 4
_cell_length_a 19.6707(19)
_cell_length_b 12.5604(15)
_cell_length_c 11.856(3)
_cell_measurement_reflns_used 3703
_cell_measurement_temperature 173(2)
_cell_measurement_theta_max 23.5
_cell_measurement_theta_min 3.3
_cell_volume 2919.1(9)
_computing_cell_refinement 'X-Area (Stoe & Cie, 2001)'
_computing_data_collection 'X-Area (Stoe & Cie, 2001)'
_computing_data_reduction 'X-Area (Stoe & Cie, 2001)'
_computing_molecular_graphics 'XP (Sheldrick, 2008)'
_computing_publication_material SHELXL97
_computing_structure_refinement 'SHELXL97 (Sheldrick, 2008) '
_computing_structure_solution 'SHELXS97 (Sheldrick, 2008) '
_diffrn_ambient_temperature 173(2)
_diffrn_measured_fraction_theta_full 0.998
_diffrn_measured_fraction_theta_max 0.998
_diffrn_measurement_device_type 'STOE IPDS II two-circle-diffractometer'
_diffrn_measurement_method \w
_diffrn_radiation_monochromator graphite
_diffrn_radiation_source 'fine-focus sealed tube'
_diffrn_radiation_type MoK\a
_diffrn_radiation_wavelength 0.71073
_diffrn_reflns_av_R_equivalents 0.3382
_diffrn_reflns_av_sigmaI/netI 0.3459
_diffrn_reflns_limit_h_max 20
_diffrn_reflns_limit_h_min -23
_diffrn_reflns_limit_k_max 14
_diffrn_reflns_limit_k_min -14
_diffrn_reflns_limit_l_max 14
_diffrn_reflns_limit_l_min -14
_diffrn_reflns_number 27438
_diffrn_reflns_theta_full 25.00
_diffrn_reflns_theta_max 25.03
_diffrn_reflns_theta_min 3.24
_diffrn_standards_number 0
_exptl_absorpt_coefficient_mu 0.571
_exptl_absorpt_correction_T_max 0.9831
_exptl_absorpt_correction_T_min 0.9451
_exptl_absorpt_correction_type multi-scan
_exptl_absorpt_process_details 'MULABS (Spek, 2003; Blessing, 1995)'
_exptl_crystal_colour redgreen
_exptl_crystal_density_diffrn 1.369
_exptl_crystal_density_method 'not measured'
_exptl_crystal_description plate
_exptl_crystal_F_000 1256
_exptl_crystal_size_max 0.10
_exptl_crystal_size_mid 0.05
_exptl_crystal_size_min 0.03
_refine_diff_density_max 0.943
_refine_diff_density_min -0.794
_refine_diff_density_rms 0.115
_refine_ls_extinction_method none
_refine_ls_goodness_of_fit_ref 0.747
_refine_ls_hydrogen_treatment constr
_refine_ls_matrix_type full
_refine_ls_number_parameters 344
_refine_ls_number_reflns 5131
_refine_ls_number_restraints 0
_refine_ls_restrained_S_all 0.747
_refine_ls_R_factor_all 0.2010
_refine_ls_R_factor_gt 0.0737
_refine_ls_shift/su_max 0.000
_refine_ls_shift/su_mean 0.000
_refine_ls_structure_factor_coef Fsqd
_refine_ls_weighting_details 'calc w=1/[\s^2^(Fo^2^)+(0.0010P)^2^] where P=(Fo^2^+2Fc^2^)/3'
_refine_ls_weighting_scheme calc
_refine_ls_wR_factor_gt 0.1248
_refine_ls_wR_factor_ref 0.1716
_reflns_number_gt 1987
_reflns_number_total 5131
_reflns_threshold_expression I>2\s(I)
_cod_data_source_file om3000746_si_002.cif
_cod_data_source_block 11
_cod_depositor_comments
;
The following automatic conversions were performed:

'_symmetry_cell_setting' value 'Monoclinic' changed to 'monoclinic'
according to /home/saulius/struct/CIF-dictionaries/cif_core.dic
dictionary named 'cif_core.dic' version 2.4.1 from 2010-06-29.

Automatic conversion script
Id: cif_fix_values 1715 2011-07-08 13:25:40Z adriana 
;
_cod_original_sg_symbol_H-M P21/c
_cod_database_code 4078062

loop_
_symmetry_equiv_pos_as_xyz
'x, y, z'
'-x, y+1/2, -z+1/2'
'-x, -y, -z'
'x, -y-1/2, z-1/2'

loop_
_atom_site_label
_atom_site_type_symbol
_atom_site_fract_x
_atom_site_fract_y
_atom_site_fract_z
_atom_site_U_iso_or_equiv
_atom_site_adp_type
_atom_site_occupancy
_atom_site_symmetry_multiplicity
_atom_site_calc_flag
_atom_site_refinement_flags
Ru1 Ru 0.52165(6) 0.66560(7) 0.17488(8) 0.0227(2) Uani 1 1 d .
C1 C 0.2512(6) 0.6298(7) 0.4600(11) 0.026(3) Uani 1 1 d .
H1 H 0.2800 0.6324 0.5336 0.031 Uiso 1 1 calc R
N1 N 0.2084(6) 0.7238(7) 0.4560(8) 0.030(2) Uani 1 1 d .
N2 N 0.1703(6) 0.7499(7) 0.3580(8) 0.032(3) Uani 1 1 d .
C3 C 0.1275(6) 0.8279(11) 0.3891(10) 0.034(3) Uani 1 1 d .
C4 C 0.1400(8) 0.8517(10) 0.5036(12) 0.051(4) Uani 1 1 d .
H4 H 0.1175 0.9034 0.5457 0.061 Uiso 1 1 calc R
C5 C 0.1911(8) 0.7852(9) 0.5423(12) 0.043(4) Uani 1 1 d .
H5 H 0.2114 0.7824 0.6179 0.052 Uiso 1 1 calc R
C6 C 0.0766(9) 0.8729(11) 0.3014(13) 0.056(4) Uani 1 1 d .
C7 C 0.0356(10) 0.7791(12) 0.2455(19) 0.099(8) Uani 1 1 d .
H7A H 0.0019 0.8065 0.1871 0.148 Uiso 1 1 calc R
H7B H 0.0120 0.7411 0.3031 0.148 Uiso 1 1 calc R
H7C H 0.0667 0.7303 0.2111 0.148 Uiso 1 1 calc R
C8 C 0.1098(10) 0.9395(14) 0.2195(15) 0.084(6) Uani 1 1 d .
H8A H 0.0751 0.9672 0.1627 0.127 Uiso 1 1 calc R
H8B H 0.1428 0.8965 0.1819 0.127 Uiso 1 1 calc R
H8C H 0.1334 0.9990 0.2593 0.127 Uiso 1 1 calc R
C9 C 0.0251(8) 0.9447(11) 0.3616(15) 0.061(5) Uani 1 1 d .
H9A H -0.0087 0.9745 0.3049 0.092 Uiso 1 1 calc R
H9B H 0.0500 1.0028 0.4019 0.092 Uiso 1 1 calc R
H9C H 0.0019 0.9016 0.4157 0.092 Uiso 1 1 calc R
N11 N 0.2061(5) 0.5365(7) 0.4653(9) 0.033(2) Uani 1 1 d .
N12 N 0.2307(6) 0.4443(7) 0.5185(8) 0.035(3) Uani 1 1 d .
C13 C 0.1811(7) 0.3727(8) 0.5040(10) 0.031(3) Uani 1 1 d .
C14 C 0.1244(6) 0.4180(10) 0.4428(12) 0.041(3) Uani 1 1 d .
H14 H 0.0823 0.3839 0.4207 0.049 Uiso 1 1 calc R
C15 C 0.1420(7) 0.5222(10) 0.4211(12) 0.047(4) Uani 1 1 d .
H15 H 0.1137 0.5740 0.3820 0.056 Uiso 1 1 calc R
C16 C 0.1894(7) 0.2607(8) 0.5472(10) 0.027(3) Uani 1 1 d .
C17 C 0.2596(9) 0.2164(10) 0.5197(13) 0.054(5) Uani 1 1 d .
H17A H 0.2645 0.1430 0.5472 0.081 Uiso 1 1 calc R
H17B H 0.2960 0.2604 0.5570 0.081 Uiso 1 1 calc R
H17C H 0.2627 0.2177 0.4377 0.081 Uiso 1 1 calc R
C18 C 0.1890(9) 0.2666(10) 0.6819(11) 0.049(4) Uani 1 1 d .
H18A H 0.1943 0.1948 0.7138 0.073 Uiso 1 1 calc R
H18B H 0.1457 0.2971 0.7016 0.073 Uiso 1 1 calc R
H18C H 0.2268 0.3116 0.7127 0.073 Uiso 1 1 calc R
C19 C 0.1311(7) 0.1906(8) 0.4992(12) 0.047(4) Uani 1 1 d .
H19A H 0.1381 0.1178 0.5277 0.070 Uiso 1 1 calc R
H19B H 0.1298 0.1903 0.4164 0.070 Uiso 1 1 calc R
H19C H 0.0879 0.2184 0.5226 0.070 Uiso 1 1 calc R
C21 C 0.2981(7) 0.6213(9) 0.3708(10) 0.030(3) Uani 1 1 d .
C22 C 0.3623(5) 0.6661(10) 0.3833(9) 0.026(2) Uani 1 1 d .
H22 H 0.3761 0.7031 0.4514 0.031 Uiso 1 1 calc R
C23 C 0.4062(6) 0.6591(9) 0.3020(9) 0.024(2) Uani 1 1 d .
O23 O 0.4718(5) 0.6934(5) 0.3087(6) 0.027(2) Uani 1 1 d .
C24 C 0.3867(7) 0.6090(7) 0.1988(10) 0.029(3) Uani 1 1 d .
O24 O 0.4323(4) 0.6057(5) 0.1224(7) 0.028(2) Uani 1 1 d .
C25 C 0.3218(7) 0.5641(9) 0.1822(12) 0.041(3) Uani 1 1 d .
H25 H 0.3083 0.5300 0.1124 0.049 Uiso 1 1 calc R
C26 C 0.2758(7) 0.5684(9) 0.2676(11) 0.034(3) Uani 1 1 d .
H26 H 0.2318 0.5373 0.2568 0.041 Uiso 1 1 calc R
C31 C 0.5859(6) 0.7857(8) 0.1044(10) 0.024(3) Uani 1 1 d .
C32 C 0.6138(6) 0.7562(8) 0.2079(10) 0.025(3) Uani 1 1 d .
H32 H 0.6250 0.8099 0.2628 0.030 Uiso 1 1 calc R
C33 C 0.6263(6) 0.6527(9) 0.2367(10) 0.027(3) Uani 1 1 d .
H33 H 0.6454 0.6366 0.3109 0.032 Uiso 1 1 calc R
C34 C 0.6115(6) 0.5677(9) 0.1590(10) 0.026(3) Uani 1 1 d .
C35 C 0.5833(6) 0.5977(8) 0.0464(10) 0.028(3) Uani 1 1 d .
H35 H 0.5751 0.5437 -0.0092 0.034 Uiso 1 1 calc R
C36 C 0.5680(6) 0.7021(8) 0.0173(10) 0.023(3) Uani 1 1 d .
H36 H 0.5468 0.7200 -0.0552 0.028 Uiso 1 1 calc R
C37 C 0.5671(8) 0.9008(8) 0.0713(11) 0.037(4) Uani 1 1 d .
H37A H 0.5200 0.9031 0.0371 0.055 Uiso 1 1 calc R
H37B H 0.5980 0.9269 0.0168 0.055 Uiso 1 1 calc R
H37C H 0.5712 0.9458 0.1390 0.055 Uiso 1 1 calc R
C38 C 0.6247(6) 0.4523(8) 0.1875(10) 0.027(3) Uani 1 1 d .
H38 H 0.6009 0.4069 0.1272 0.033 Uiso 1 1 calc R
C39 C 0.7024(7) 0.4350(9) 0.1878(12) 0.043(4) Uani 1 1 d .
H39A H 0.7131 0.3601 0.2042 0.064 Uiso 1 1 calc R
H39B H 0.7261 0.4801 0.2458 0.064 Uiso 1 1 calc R
H39C H 0.7172 0.4537 0.1134 0.064 Uiso 1 1 calc R
C40 C 0.5990(7) 0.4232(10) 0.3015(11) 0.041(3) Uani 1 1 d .
H40A H 0.6072 0.3474 0.3166 0.062 Uiso 1 1 calc R
H40B H 0.5500 0.4380 0.2996 0.062 Uiso 1 1 calc R
H40C H 0.6234 0.4657 0.3613 0.062 Uiso 1 1 calc R

loop_
_atom_site_aniso_label
_atom_site_aniso_U_11
_atom_site_aniso_U_22
_atom_site_aniso_U_33
_atom_site_aniso_U_23
_atom_site_aniso_U_13
_atom_site_aniso_U_12
Ru1 0.0302(5) 0.0201(4) 0.0177(4) -0.0028(6) 0.0008(3) 0.0005(6)
C1 0.022(7) 0.015(5) 0.040(7) 0.004(4) -0.003(6) -0.006(4)
N1 0.043(7) 0.026(5) 0.020(5) 0.005(4) -0.002(5) 0.000(5)
N2 0.046(8) 0.024(5) 0.027(6) 0.003(4) 0.007(5) -0.007(5)
C3 0.030(7) 0.036(6) 0.036(7) 0.010(7) 0.002(6) 0.010(7)
C4 0.062(10) 0.041(8) 0.053(9) -0.009(7) 0.026(8) 0.016(7)
C5 0.060(11) 0.036(6) 0.032(8) -0.007(6) -0.003(7) 0.003(7)
C6 0.055(11) 0.060(9) 0.055(10) -0.011(7) 0.011(8) 0.026(8)
C7 0.067(14) 0.073(10) 0.15(2) -0.028(12) -0.050(13) 0.039(10)
C8 0.078(14) 0.098(12) 0.082(14) 0.058(11) 0.030(12) 0.042(11)
C9 0.045(10) 0.048(8) 0.093(13) -0.002(8) 0.016(9) 0.010(7)
N11 0.029(7) 0.040(6) 0.031(6) -0.001(5) 0.002(5) -0.006(5)
N12 0.054(8) 0.023(5) 0.026(6) 0.003(4) -0.001(6) 0.002(5)
C13 0.035(8) 0.031(6) 0.028(7) -0.005(5) 0.005(6) -0.009(5)
C14 0.009(7) 0.044(7) 0.067(10) 0.014(7) -0.013(7) -0.006(6)
C15 0.033(9) 0.042(7) 0.059(10) 0.023(7) -0.034(8) -0.012(6)
C16 0.032(8) 0.025(6) 0.025(7) 0.005(5) 0.003(6) -0.003(5)
C17 0.079(14) 0.040(7) 0.045(9) 0.013(7) 0.018(9) 0.019(8)
C18 0.075(13) 0.037(7) 0.034(8) 0.017(6) 0.010(8) 0.006(7)
C19 0.053(10) 0.024(7) 0.061(9) 0.008(6) -0.008(8) -0.021(6)
C21 0.028(8) 0.033(6) 0.029(7) 0.023(5) 0.007(6) 0.001(5)
C22 0.026(7) 0.027(5) 0.023(6) 0.004(6) -0.007(5) -0.019(6)
C23 0.032(7) 0.014(5) 0.026(6) 0.007(6) 0.000(5) 0.005(6)
O23 0.046(6) 0.027(4) 0.006(4) -0.010(3) 0.002(4) -0.012(4)
C24 0.054(9) 0.014(5) 0.020(6) 0.005(4) 0.001(6) 0.009(5)
O24 0.025(5) 0.027(4) 0.032(5) -0.012(4) 0.000(4) -0.005(4)
C25 0.043(9) 0.033(6) 0.048(9) -0.021(6) 0.012(7) -0.009(6)
C26 0.025(8) 0.035(6) 0.044(8) -0.008(6) 0.004(6) 0.003(6)
C31 0.021(7) 0.029(6) 0.024(7) 0.004(5) 0.008(6) -0.007(5)
C32 0.016(7) 0.030(6) 0.026(7) 0.008(5) -0.006(5) -0.014(5)
C33 0.033(7) 0.020(6) 0.030(6) 0.003(5) 0.013(6) -0.005(6)
C34 0.026(7) 0.033(6) 0.018(6) -0.009(5) 0.003(6) 0.003(6)
C35 0.025(8) 0.033(7) 0.028(7) 0.004(5) 0.008(6) 0.009(5)
C36 0.015(7) 0.038(6) 0.017(6) 0.001(5) 0.007(5) -0.008(5)
C37 0.065(11) 0.016(6) 0.028(7) 0.014(5) 0.004(7) 0.013(6)
C38 0.031(8) 0.017(5) 0.032(7) 0.000(5) -0.002(6) -0.003(5)
C39 0.056(10) 0.021(6) 0.052(9) 0.008(6) 0.007(8) 0.007(6)
C40 0.048(9) 0.035(6) 0.043(8) 0.007(6) 0.012(7) 0.006(6)

loop_
_atom_type_symbol
_atom_type_description
_atom_type_scat_dispersion_real
_atom_type_scat_dispersion_imag
_atom_type_scat_source
C C 0.0033 0.0016 'International Tables Vol C Tables 4.2.6.8 and 6.1.1.4'
H H 0.0000 0.0000 'International Tables Vol C Tables 4.2.6.8 and 6.1.1.4'
N N 0.0061 0.0033 'International Tables Vol C Tables 4.2.6.8 and 6.1.1.4'
O O 0.0106 0.0060 'International Tables Vol C Tables 4.2.6.8 and 6.1.1.4'
Ru Ru -1.2594 0.8363 'International Tables Vol C Tables 4.2.6.8 and 6.1.1.4'

loop_
_geom_angle_atom_site_label_1
_geom_angle_atom_site_label_2
_geom_angle_atom_site_label_3
_geom_angle
O24 Ru1 O23 80.2(4)
O24 Ru1 C33 153.1(4)
O23 Ru1 C33 105.6(4)
O24 Ru1 C32 168.4(4)
O23 Ru1 C32 103.2(4)
C33 Ru1 C32 37.1(4)
O24 Ru1 C34 117.9(4)
O23 Ru1 C34 129.4(4)
C33 Ru1 C34 38.6(4)
C32 Ru1 C34 68.7(4)
O24 Ru1 C31 132.5(4)
O23 Ru1 C31 122.1(4)
C33 Ru1 C31 67.1(4)
C32 Ru1 C31 36.4(4)
C34 Ru1 C31 81.7(5)
O24 Ru1 C36 103.6(4)
O23 Ru1 C36 157.1(3)
C33 Ru1 C36 81.4(5)
C32 Ru1 C36 68.9(4)
C34 Ru1 C36 69.3(5)
C31 Ru1 C36 39.9(4)
O24 Ru1 C35 99.4(4)
O23 Ru1 C35 166.0(3)
C33 Ru1 C35 68.6(5)
C32 Ru1 C35 80.0(5)
C34 Ru1 C35 38.8(4)
C31 Ru1 C35 68.3(4)
C36 Ru1 C35 36.7(4)
N1 C1 C21 115.7(9)
N1 C1 N11 107.5(9)
C21 C1 N11 112.9(9)
N1 C1 H1 106.7
C21 C1 H1 106.7
N11 C1 H1 106.7
C5 N1 N2 110.6(10)
C5 N1 C1 128.6(11)
N2 N1 C1 119.9(10)
C3 N2 N1 104.4(9)
N2 C3 C4 110.8(11)
N2 C3 C6 118.5(11)
C4 C3 C6 130.7(12)
C5 C4 C3 105.3(12)
C5 C4 H4 127.4
C3 C4 H4 127.4
N1 C5 C4 108.8(12)
N1 C5 H5 125.6
C4 C5 H5 125.6
C8 C6 C3 111.4(14)
C8 C6 C7 113.2(16)
C3 C6 C7 107.8(12)
C8 C6 C9 108.1(12)
C3 C6 C9 108.7(12)
C7 C6 C9 107.4(14)
C6 C7 H7A 109.5
C6 C7 H7B 109.5
H7A C7 H7B 109.5
C6 C7 H7C 109.5
H7A C7 H7C 109.5
H7B C7 H7C 109.5
C6 C8 H8A 109.5
C6 C8 H8B 109.5
H8A C8 H8B 109.5
C6 C8 H8C 109.5
H8A C8 H8C 109.5
H8B C8 H8C 109.5
C6 C9 H9A 109.5
C6 C9 H9B 109.5
H9A C9 H9B 109.5
C6 C9 H9C 109.5
H9A C9 H9C 109.5
H9B C9 H9C 109.5
C15 N11 N12 110.4(9)
C15 N11 C1 129.9(10)
N12 N11 C1 119.7(10)
C13 N12 N11 106.4(10)
N12 C13 C14 109.8(10)
N12 C13 C16 122.2(11)
C14 C13 C16 128.0(11)
C15 C14 C13 106.3(11)
C15 C14 H14 126.9
C13 C14 H14 126.9
N11 C15 C14 107.2(11)
N11 C15 H15 126.4
C14 C15 H15 126.4
C13 C16 C19 111.0(10)
C13 C16 C17 109.8(11)
C19 C16 C17 111.8(11)
C13 C16 C18 106.7(10)
C19 C16 C18 109.6(11)
C17 C16 C18 107.7(10)
C16 C17 H17A 109.5
C16 C17 H17B 109.5
H17A C17 H17B 109.5
C16 C17 H17C 109.5
H17A C17 H17C 109.5
H17B C17 H17C 109.5
C16 C18 H18A 109.5
C16 C18 H18B 109.5
H18A C18 H18B 109.5
C16 C18 H18C 109.5
H18A C18 H18C 109.5
H18B C18 H18C 109.5
C16 C19 H19A 109.5
C16 C19 H19B 109.5
H19A C19 H19B 109.5
C16 C19 H19C 109.5
H19A C19 H19C 109.5
H19B C19 H19C 109.5
C22 C21 C26 119.6(12)
C22 C21 C1 121.2(11)
C26 C21 C1 119.1(12)
C23 C22 C21 122.1(11)
C23 C22 H22 119.0
C21 C22 H22 119.0
C22 C23 O23 126.8(10)
C22 C23 C24 120.6(11)
O23 C23 C24 112.6(10)
C23 O23 Ru1 115.6(6)
O24 C24 C25 123.6(11)
O24 C24 C23 117.3(12)
C25 C24 C23 119.0(12)
C24 O24 Ru1 114.2(7)
C24 C25 C26 121.1(12)
C24 C25 H25 119.5
C26 C25 H25 119.5
C25 C26 C21 117.6(12)
C25 C26 H26 121.2
C21 C26 H26 121.2
C32 C31 C36 119.3(10)
C32 C31 C37 124.0(10)
C36 C31 C37 116.6(10)
C32 C31 Ru1 70.5(6)
C36 C31 Ru1 70.6(6)
C37 C31 Ru1 127.9(10)
C31 C32 C33 122.6(11)
C31 C32 Ru1 73.1(7)
C33 C32 Ru1 70.8(7)
C31 C32 H32 118.7
C33 C32 H32 118.7
Ru1 C32 H32 130.2
C32 C33 C34 122.1(11)
C32 C33 Ru1 72.1(7)
C34 C33 Ru1 72.3(7)
C32 C33 H33 119.0
C34 C33 H33 119.0
Ru1 C33 H33 129.2
C33 C34 C35 116.2(10)
C33 C34 C38 123.6(10)
C35 C34 C38 120.2(10)
C33 C34 Ru1 69.1(7)
C35 C34 Ru1 71.4(7)
C38 C34 Ru1 130.6(9)
C36 C35 C34 122.4(11)
C36 C35 Ru1 71.6(7)
C34 C35 Ru1 69.8(7)
C36 C35 H35 118.8
C34 C35 H35 118.8
Ru1 C35 H35 133.4
C35 C36 C31 117.3(11)
C35 C36 Ru1 71.7(7)
C31 C36 Ru1 69.5(6)
C35 C36 H36 121.3
C31 C36 H36 121.3
Ru1 C36 H36 129.7
C31 C37 H37A 109.5
C31 C37 H37B 109.5
H37A C37 H37B 109.5
C31 C37 H37C 109.5
H37A C37 H37C 109.5
H37B C37 H37C 109.5
C34 C38 C40 111.4(10)
C34 C38 C39 106.8(9)
C40 C38 C39 111.5(10)
C34 C38 H38 109.0
C40 C38 H38 109.0
C39 C38 H38 109.0
C38 C39 H39A 109.5
C38 C39 H39B 109.5
H39A C39 H39B 109.5
C38 C39 H39C 109.5
H39A C39 H39C 109.5
H39B C39 H39C 109.5
C38 C40 H40A 109.5
C38 C40 H40B 109.5
H40A C40 H40B 109.5
C38 C40 H40C 109.5
H40A C40 H40C 109.5
H40B C40 H40C 109.5

loop_
_geom_bond_atom_site_label_1
_geom_bond_atom_site_label_2
_geom_bond_distance
Ru1 O24 1.964(8)
Ru1 O23 1.965(9)
Ru1 C33 2.132(12)
Ru1 C32 2.148(11)
Ru1 C34 2.175(12)
Ru1 C31 2.180(11)
Ru1 C36 2.195(12)
Ru1 C35 2.197(12)
C1 N1 1.448(13)
C1 C21 1.464(17)
C1 N11 1.474(13)
C1 H1 1.0000
N1 C5 1.348(15)
N1 N2 1.369(14)
N2 C3 1.363(16)
C3 C4 1.392(17)
C3 C6 1.494(19)
C4 C5 1.358(18)
C4 H4 0.9500
C5 H5 0.9500
C6 C8 1.47(2)
C6 C7 1.55(2)
C6 C9 1.572(19)
C7 H7A 0.9800
C7 H7B 0.9800
C7 H7C 0.9800
C8 H8A 0.9800
C8 H8B 0.9800
C8 H8C 0.9800
C9 H9A 0.9800
C9 H9B 0.9800
C9 H9C 0.9800
N11 C15 1.338(15)
N11 N12 1.386(13)
N12 C13 1.327(15)
C13 C14 1.399(16)
C13 C16 1.502(15)
C14 C15 1.384(16)
C14 H14 0.9500
C15 H15 0.9500
C16 C19 1.517(16)
C16 C17 1.549(19)
C16 C18 1.599(17)
C17 H17A 0.9800
C17 H17B 0.9800
C17 H17C 0.9800
C18 H18A 0.9800
C18 H18B 0.9800
C18 H18C 0.9800
C19 H19A 0.9800
C19 H19B 0.9800
C19 H19C 0.9800
C21 C22 1.380(15)
C21 C26 1.428(17)
C22 C23 1.351(15)
C22 H22 0.9500
C23 O23 1.356(14)
C23 C24 1.400(15)
C24 O24 1.326(15)
C24 C25 1.395(18)
C25 C26 1.414(17)
C25 H25 0.9500
C26 H26 0.9500
C31 C32 1.354(16)
C31 C36 1.494(15)
C31 C37 1.535(13)
C32 C33 1.362(15)
C32 H32 0.9500
C33 C34 1.424(15)
C33 H33 0.9500
C34 C35 1.452(16)
C34 C38 1.506(15)
C35 C36 1.383(15)
C35 H35 0.9500
C36 H36 0.9500
C37 H37A 0.9800
C37 H37B 0.9800
C37 H37C 0.9800
C38 C40 1.526(17)
C38 C39 1.542(18)
C38 H38 1.0000
C39 H39A 0.9800
C39 H39B 0.9800
C39 H39C 0.9800
C40 H40A 0.9800
C40 H40B 0.9800
C40 H40C 0.9800

loop_
_geom_torsion_atom_site_label_1
_geom_torsion_atom_site_label_2
_geom_torsion_atom_site_label_3
_geom_torsion_atom_site_label_4
_geom_torsion
C21 C1 N1 C5 -139.3(14)
N11 C1 N1 C5 93.4(14)
C21 C1 N1 N2 52.2(14)
N11 C1 N1 N2 -75.1(13)
C5 N1 N2 C3 -1.7(13)
C1 N1 N2 C3 168.7(10)
N1 N2 C3 C4 1.4(14)
N1 N2 C3 C6 -178.2(12)
N2 C3 C4 C5 -0.7(16)
C6 C3 C4 C5 178.9(15)
N2 N1 C5 C4 1.3(15)
C1 N1 C5 C4 -168.0(11)
C3 C4 C5 N1 -0.4(16)
N2 C3 C6 C8 -71.3(17)
C4 C3 C6 C8 109.1(18)
N2 C3 C6 C7 53.5(18)
C4 C3 C6 C7 -126.1(18)
N2 C3 C6 C9 169.6(12)
C4 C3 C6 C9 -10(2)
N1 C1 N11 C15 31.7(18)
C21 C1 N11 C15 -97.1(16)
N1 C1 N11 N12 -151.3(10)
C21 C1 N11 N12 79.9(13)
C15 N11 N12 C13 1.4(14)
C1 N11 N12 C13 -176.1(10)
N11 N12 C13 C14 -0.6(14)
N11 N12 C13 C16 178.1(11)
N12 C13 C14 C15 -0.3(16)
C16 C13 C14 C15 -179.0(13)
N12 N11 C15 C14 -1.6(16)
C1 N11 C15 C14 175.6(12)
C13 C14 C15 N11 1.2(17)
N12 C13 C16 C19 -168.6(12)
C14 C13 C16 C19 9.9(19)
N12 C13 C16 C17 -44.5(16)
C14 C13 C16 C17 134.0(15)
N12 C13 C16 C18 72.0(16)
C14 C13 C16 C18 -109.5(15)
N1 C1 C21 C22 87.8(14)
N11 C1 C21 C22 -147.8(11)
N1 C1 C21 C26 -90.3(12)
N11 C1 C21 C26 34.2(15)
C26 C21 C22 C23 -2.0(18)
C1 C21 C22 C23 180.0(11)
C21 C22 C23 O23 -175.0(10)
C21 C22 C23 C24 2.6(19)
C22 C23 O23 Ru1 178.1(10)
C24 C23 O23 Ru1 0.3(11)
O24 Ru1 O23 C23 1.2(7)
C33 Ru1 O23 C23 -151.9(7)
C32 Ru1 O23 C23 169.8(7)
C34 Ru1 O23 C23 -117.1(8)
C31 Ru1 O23 C23 135.8(7)
C36 Ru1 O23 C23 102.9(12)
C35 Ru1 O23 C23 -88(2)
C22 C23 C24 O24 179.6(11)
O23 C23 C24 O24 -2.6(13)
C22 C23 C24 C25 -1.6(17)
O23 C23 C24 C25 176.3(10)
C25 C24 O24 Ru1 -175.3(9)
C23 C24 O24 Ru1 3.6(11)
O23 Ru1 O24 C24 -2.5(7)
C33 Ru1 O24 C24 102.7(10)
C32 Ru1 O24 C24 -111(2)
C34 Ru1 O24 C24 127.1(7)
C31 Ru1 O24 C24 -127.6(7)
C36 Ru1 O24 C24 -159.4(7)
C35 Ru1 O24 C24 163.3(7)
O24 C24 C25 C26 178.8(10)
C23 C24 C25 C26 0.0(18)
C24 C25 C26 C21 0.6(18)
C22 C21 C26 C25 0.3(17)
C1 C21 C26 C25 178.4(10)
O24 Ru1 C31 C32 174.4(7)
O23 Ru1 C31 C32 66.7(8)
C33 Ru1 C31 C32 -27.8(7)
C34 Ru1 C31 C32 -65.0(7)
C36 Ru1 C31 C32 -132.5(11)
C35 Ru1 C31 C32 -102.9(8)
O24 Ru1 C31 C36 -53.1(8)
O23 Ru1 C31 C36 -160.8(7)
C33 Ru1 C31 C36 104.7(8)
C32 Ru1 C31 C36 132.5(11)
C34 Ru1 C31 C36 67.5(7)
C35 Ru1 C31 C36 29.6(7)
O24 Ru1 C31 C37 55.9(12)
O23 Ru1 C31 C37 -51.7(12)
C33 Ru1 C31 C37 -146.3(11)
C32 Ru1 C31 C37 -118.5(13)
C34 Ru1 C31 C37 176.5(10)
C36 Ru1 C31 C37 109.0(13)
C35 Ru1 C31 C37 138.7(11)
C36 C31 C32 C33 0.0(19)
C37 C31 C32 C33 176.1(12)
Ru1 C31 C32 C33 52.9(11)
C36 C31 C32 Ru1 -52.9(10)
C37 C31 C32 Ru1 123.1(13)
O24 Ru1 C32 C31 -21(3)
O23 Ru1 C32 C31 -126.9(7)
C33 Ru1 C32 C31 134.6(11)
C34 Ru1 C32 C31 105.6(8)
C36 Ru1 C32 C31 30.5(7)
C35 Ru1 C32 C31 66.9(8)
O24 Ru1 C32 C33 -155.6(19)
O23 Ru1 C32 C33 98.4(7)
C34 Ru1 C32 C33 -29.0(7)
C31 Ru1 C32 C33 -134.6(11)
C36 Ru1 C32 C33 -104.2(8)
C35 Ru1 C32 C33 -67.7(7)
C31 C32 C33 C34 0.6(19)
Ru1 C32 C33 C34 54.6(11)
C31 C32 C33 Ru1 -53.9(11)
O24 Ru1 C33 C32 169.4(9)
O23 Ru1 C33 C32 -91.4(7)
C34 Ru1 C33 C32 133.6(11)
C31 Ru1 C33 C32 27.3(7)
C36 Ru1 C33 C32 66.2(7)
C35 Ru1 C33 C32 102.0(8)
O24 Ru1 C33 C34 35.8(13)
O23 Ru1 C33 C34 135.0(6)
C32 Ru1 C33 C34 -133.6(11)
C31 Ru1 C33 C34 -106.3(7)
C36 Ru1 C33 C34 -67.4(7)
C35 Ru1 C33 C34 -31.6(7)
C32 C33 C34 C35 1.0(18)
Ru1 C33 C34 C35 55.4(10)
C32 C33 C34 C38 179.9(12)
Ru1 C33 C34 C38 -125.7(12)
C32 C33 C34 Ru1 -54.4(11)
O24 Ru1 C34 C33 -162.6(6)
O23 Ru1 C34 C33 -61.8(8)
C32 Ru1 C34 C33 28.0(7)
C31 Ru1 C34 C33 63.3(7)
C36 Ru1 C34 C33 102.6(7)
C35 Ru1 C34 C33 128.8(10)
O24 Ru1 C34 C35 68.6(8)
O23 Ru1 C34 C35 169.4(6)
C33 Ru1 C34 C35 -128.8(10)
C32 Ru1 C34 C35 -100.8(7)
C31 Ru1 C34 C35 -65.5(7)
C36 Ru1 C34 C35 -26.2(7)
O24 Ru1 C34 C38 -45.6(11)
O23 Ru1 C34 C38 55.2(12)
C33 Ru1 C34 C38 117.0(13)
C32 Ru1 C34 C38 145.0(11)
C31 Ru1 C34 C38 -179.7(11)
C36 Ru1 C34 C38 -140.4(11)
C35 Ru1 C34 C38 -114.2(13)
C33 C34 C35 C36 -3.4(19)
C38 C34 C35 C36 177.6(12)
Ru1 C34 C35 C36 50.8(12)
C33 C34 C35 Ru1 -54.2(10)
C38 C34 C35 Ru1 126.8(12)
O24 Ru1 C35 C36 100.1(7)
O23 Ru1 C35 C36 -172.6(16)
C33 Ru1 C35 C36 -104.9(8)
C32 Ru1 C35 C36 -68.1(7)
C34 Ru1 C35 C36 -136.4(11)
C31 Ru1 C35 C36 -32.1(7)
O24 Ru1 C35 C34 -123.5(7)
O23 Ru1 C35 C34 -36(2)
C33 Ru1 C35 C34 31.5(7)
C32 Ru1 C35 C34 68.3(7)
C31 Ru1 C35 C34 104.3(8)
C36 Ru1 C35 C34 136.4(11)
C34 C35 C36 C31 4.1(19)
Ru1 C35 C36 C31 54.1(10)
C34 C35 C36 Ru1 -50.0(11)
C32 C31 C36 C35 -2.4(18)
C37 C31 C36 C35 -178.7(12)
Ru1 C31 C36 C35 -55.2(10)
C32 C31 C36 Ru1 52.9(10)
C37 C31 C36 Ru1 -123.5(11)
O24 Ru1 C36 C35 -87.5(8)
O23 Ru1 C36 C35 175.4(10)
C33 Ru1 C36 C35 65.5(8)
C32 Ru1 C36 C35 101.8(8)
C34 Ru1 C36 C35 27.5(7)
C31 Ru1 C36 C35 129.8(11)
O24 Ru1 C36 C31 142.7(6)
O23 Ru1 C36 C31 45.7(16)
C33 Ru1 C36 C31 -64.3(7)
C32 Ru1 C36 C31 -28.0(7)
C34 Ru1 C36 C31 -102.3(8)
C35 Ru1 C36 C31 -129.8(11)
C33 C34 C38 C40 46.7(17)
C35 C34 C38 C40 -134.4(12)
Ru1 C34 C38 C40 -43.6(15)
C33 C34 C38 C39 -75.2(15)
C35 C34 C38 C39 103.7(13)
Ru1 C34 C38 C39 -165.6(9)
